data_7210503
loop_
_publ_author_name
'Chen, Jing'
'Li, Cheng-Peng'
'Du, Miao'

_publ_section_title
;
 Substituent effect of R-isophthalates (R = --H, --CH3, --OCH3, --tBu,
 --OH, and --NO2) on the construction of CdII coordination polymers
 incorporating a dipyridyl tecton 2,5-bis(3-pyridyl)-1,3,4-oxadiazole
;
_journal_issue 6
_journal_name_full CrystEngComm
_journal_page_first 1885
_journal_paper_doi 10.1039/c0ce00555j
_journal_volume 13
_journal_year 2011
_chemical_formula_sum 'C52 H52 Cd2 N12 O23'
_chemical_formula_weight 1437.86
_chemical_name_systematic
;
?
;
_space_group_IT_number 2
_symmetry_cell_setting triclinic
_symmetry_space_group_name_Hall '-P 1'
_symmetry_space_group_name_H-M 'P -1'
_atom_sites_solution_hydrogens geom
_atom_sites_solution_primary direct
_atom_sites_solution_secondary difmap
_audit_creation_method SHELXL-97
_cell_angle_alpha 99.296(2)
_cell_angle_beta 107.664(2)
_cell_angle_gamma 100.141(3)
_cell_formula_units_Z 2
_cell_length_a 12.9120(18)
_cell_length_b 14.868(2)
_cell_length_c 17.797(3)
_cell_measurement_reflns_used 3276
_cell_measurement_temperature 296(2)
_cell_measurement_theta_max 26.43
_cell_measurement_theta_min 2.17
_cell_volume 3119.4(8)
_computing_cell_refinement 'Bruker Apex II'
_computing_data_collection 'Bruker Apex II'
_computing_data_reduction 'Bruker SAINT'
_computing_molecular_graphics 'Bruker SHELXTL'
_computing_publication_material 'Bruker SHELXTL'
_computing_structure_refinement 'SHELXL-97 (Sheldrick, 1997)'
_computing_structure_solution 'SHELXS-97 (Sheldrick, 1990)'
_diffrn_ambient_temperature 296(2)
_diffrn_measured_fraction_theta_full 0.993
_diffrn_measured_fraction_theta_max 0.993
_diffrn_measurement_device_type 'Apex II CCD area detector'
_diffrn_measurement_method 'phi and omega scans'
_diffrn_radiation_monochromator graphite
_diffrn_radiation_source 'fine-focus sealed tube'
_diffrn_radiation_type MoK\a
_diffrn_radiation_wavelength 0.71073
_diffrn_reflns_av_R_equivalents 0.0462
_diffrn_reflns_av_sigmaI/netI 0.1035
_diffrn_reflns_limit_h_max 15
_diffrn_reflns_limit_h_min -13
_diffrn_reflns_limit_k_max 17
_diffrn_reflns_limit_k_min -16
_diffrn_reflns_limit_l_max 18
_diffrn_reflns_limit_l_min -21
_diffrn_reflns_number 15856
_diffrn_reflns_theta_full 25.03
_diffrn_reflns_theta_max 25.03
_diffrn_reflns_theta_min 1.43
_exptl_absorpt_coefficient_mu 0.768
_exptl_absorpt_correction_T_max 1.000000
_exptl_absorpt_correction_T_min 0.498799
_exptl_absorpt_correction_type multi-scan
_exptl_absorpt_process_details SADABS
_exptl_crystal_colour COLORLESS
_exptl_crystal_density_diffrn 1.531
_exptl_crystal_density_meas ?
_exptl_crystal_density_method 'not measured'
_exptl_crystal_description BLOCK
_exptl_crystal_F_000 1456
_exptl_crystal_size_max 0.24
_exptl_crystal_size_mid 0.22
_exptl_crystal_size_min 0.18
_refine_diff_density_max 0.925
_refine_diff_density_min -0.828
_refine_diff_density_rms 0.116
_refine_ls_extinction_method none
_refine_ls_goodness_of_fit_ref 1.005
_refine_ls_hydrogen_treatment constr
_refine_ls_matrix_type full
_refine_ls_number_parameters 813
_refine_ls_number_reflns 10948
_refine_ls_number_restraints 0
_refine_ls_restrained_S_all 1.005
_refine_ls_R_factor_all 0.1199
_refine_ls_R_factor_gt 0.0543
_refine_ls_shift/su_max 0.001
_refine_ls_shift/su_mean 0.000
_refine_ls_structure_factor_coef Fsqd
_refine_ls_weighting_details 'calc w=1/[\s^2^(Fo^2^)+(0.0924P)^2^+0.0000P] where P=(Fo^2^+2Fc^2^)/3'
_refine_ls_weighting_scheme calc
_refine_ls_wR_factor_gt 0.1419
_refine_ls_wR_factor_ref 0.1806
_reflns_number_gt 6115
_reflns_number_total 10948
_reflns_threshold_expression >2sigma(I)
_cod_data_source_file c0ce00555j.txt
_cod_data_source_block 5
_cod_depositor_comments
;
The following automatic conversions were performed:

'_symmetry_cell_setting' value 'Triclinic' changed to 'triclinic'
according to the built-in table from CIF Core dictionary named
'cif_core.dic' version 2.4.1 from
2010-06-29.

'_exptl_absorpt_correction_type' value 'MULTI-SCAN'
changed to 'multi-scan' according to the built-in table from CIF Core
dictionary named 'cif_core.dic' version 2.4.1 from 2010-06-29.

Automatic conversion script
Id: cif_fix_values 1891 2012-01-12 08:04:46Z andrius 

The following automatic conversions were performed:

'_exptl_crystal_density_meas' value 'NONE' was changed to '?' - the
value is perceived as not measured.

Automatic conversion script
Id: cif_fix_values 3008 2015-01-20 13:52:24Z robertas 
;
_cod_original_sg_symbol_H-M P-1
_cod_database_code 7210503

loop_
_symmetry_equiv_pos_as_xyz
'x, y, z'
'-x, -y, -z'

loop_
_atom_site_label
_atom_site_type_symbol
_atom_site_fract_x
_atom_site_fract_y
_atom_site_fract_z
_atom_site_U_iso_or_equiv
_atom_site_adp_type
_atom_site_occupancy
_atom_site_symmetry_multiplicity
_atom_site_calc_flag
_atom_site_refinement_flags
Cd1 Cd 0.30953(5) -0.01533(3) 0.26983(3) 0.03982(18) Uani 1 1 d .
Cd2 Cd 0.40471(5) 0.69698(4) 0.75126(3) 0.0466(2) Uani 1 1 d .
O1 O 0.0222(5) -0.1071(4) 0.4430(4) 0.0557(14) Uani 1 1 d .
O2 O 0.4058(4) 0.3381(3) 0.6059(3) 0.0433(12) Uani 1 1 d .
O3 O 0.0066(5) 0.6344(4) 0.4667(4) 0.0572(15) Uani 1 1 d .
O4 O 0.3016(6) -0.0783(4) 0.1396(3) 0.0661(17) Uani 1 1 d .
O5 O 0.2871(5) 0.0665(4) 0.1505(3) 0.0569(15) Uani 1 1 d .
O6 O 0.3838(5) 0.1632(4) -0.0835(3) 0.0581(15) Uani 1 1 d .
H6 H 0.4288 0.1647 -0.1076 0.087 Uiso 1 1 calc R
O7 O 0.4101(5) -0.1600(4) -0.1868(3) 0.0628(16) Uani 1 1 d .
O8 O 0.3683(5) -0.2470(4) -0.1064(3) 0.0681(17) Uani 1 1 d .
O9 O 0.3908(6) 0.6193(4) 0.6194(3) 0.0665(17) Uani 1 1 d .
O10 O 0.3941(5) 0.7691(4) 0.6399(3) 0.0616(16) Uani 1 1 d .
O11 O 0.3420(5) 0.9235(3) 0.4008(3) 0.0523(14) Uani 1 1 d .
O12 O 0.3188(5) 0.8352(3) 0.2826(3) 0.0522(14) Uani 1 1 d .
O13 O 0.2933(7) 0.5059(4) 0.3219(3) 0.079(2) Uani 1 1 d .
H13 H 0.2692 0.5089 0.2744 0.118 Uiso 1 1 calc R
O14 O 0.4991(5) 0.0358(4) 0.3009(4) 0.0733(18) Uani 1 1 d .
H14A H 0.5134 0.0818 0.3408 0.110 Uiso 1 1 d R
H14B H 0.5565 0.0182 0.2916 0.110 Uiso 1 1 d R
O15 O 0.5993(5) 0.7436(4) 0.8129(4) 0.0700(17) Uani 1 1 d .
H15A H 0.6305 0.8010 0.8359 0.105 Uiso 1 1 d R
H15B H 0.6401 0.7044 0.8192 0.105 Uiso 1 1 d R
O16 O 0.6459(5) 0.0107(4) 0.4383(4) 0.0734(18) Uani 1 1 d .
H16A H 0.6220 -0.0485 0.4211 0.110 Uiso 1 1 d R
H16B H 0.6548 0.0334 0.4875 0.110 Uiso 1 1 d R
O17 O 0.4810(6) 0.8276(4) 0.1708(4) 0.088(2) Uani 1 1 d .
O18 O 0.3130(7) 0.3290(6) 0.9566(5) 0.117(3) Uani 1 1 d .
O19 O 0.2382(9) 0.3292(7) 0.0852(6) 0.148(4) Uani 1 1 d .
O20 O 0.2075(9) 0.5018(7) 0.1621(5) 0.138(3) Uani 1 1 d .
N1 N 0.1149(6) -0.0531(4) 0.2497(4) 0.0512(17) Uani 1 1 d .
N2 N -0.1593(7) -0.1417(7) 0.3748(5) 0.084(3) Uani 1 1 d .
N3 N -0.1449(7) -0.1533(7) 0.4546(6) 0.088(3) Uani 1 1 d .
N4 N 0.0152(8) -0.1590(6) 0.7040(5) 0.078(2) Uani 1 1 d .
N5 N 0.3137(5) 0.1301(4) 0.3463(4) 0.0437(15) Uani 1 1 d .
N6 N 0.4113(5) 0.1907(4) 0.6054(4) 0.0427(15) Uani 1 1 d .
N7 N 0.4394(5) 0.2405(4) 0.6858(4) 0.0446(16) Uani 1 1 d .
N8 N 0.4377(5) 0.5614(4) 0.7907(3) 0.0426(15) Uani 1 1 d .
N9 N 0.2028(6) 0.6394(5) 0.7052(4) 0.0593(19) Uani 1 1 d .
N10 N -0.1519(7) 0.5898(6) 0.4879(5) 0.073(2) Uani 1 1 d .
N11 N -0.1780(7) 0.5971(6) 0.4076(5) 0.076(2) Uani 1 1 d .
N12 N -0.1468(8) 0.6512(6) 0.1867(5) 0.083(3) Uani 1 1 d .
C1 C 0.0806(7) -0.0706(5) 0.3095(5) 0.051(2) Uani 1 1 d .
H1 H 0.1351 -0.0661 0.3591 0.061 Uiso 1 1 calc R
C2 C 0.0339(9) -0.0618(7) 0.1782(6) 0.073(3) Uani 1 1 d .
H2 H 0.0556 -0.0500 0.1348 0.088 Uiso 1 1 calc R
C3 C -0.0797(9) -0.0874(8) 0.1657(6) 0.081(3) Uani 1 1 d .
H3 H -0.1325 -0.0948 0.1148 0.097 Uiso 1 1 calc R
C4 C -0.1116(8) -0.1013(7) 0.2295(6) 0.076(3) Uani 1 1 d .
H4 H -0.1871 -0.1148 0.2237 0.091 Uiso 1 1 calc R
C5 C -0.0305(7) -0.0954(6) 0.3044(5) 0.054(2) Uani 1 1 d .
C6 C -0.0613(8) -0.1153(6) 0.3713(6) 0.055(2) Uani 1 1 d .
C7 C -0.0365(8) -0.1314(6) 0.4936(6) 0.059(2) Uani 1 1 d .
C8 C 0.0245(8) -0.1327(6) 0.5759(5) 0.054(2) Uani 1 1 d .
C9 C -0.0341(8) -0.1567(6) 0.6276(6) 0.065(2) Uani 1 1 d .
H9 H -0.1119 -0.1719 0.6069 0.077 Uiso 1 1 calc R
C10 C 0.1252(11) -0.1385(7) 0.7307(6) 0.081(3) Uani 1 1 d .
H10 H 0.1611 -0.1413 0.7839 0.097 Uiso 1 1 calc R
C11 C 0.1919(9) -0.1133(8) 0.6860(6) 0.082(3) Uani 1 1 d .
H11 H 0.2695 -0.0989 0.7086 0.098 Uiso 1 1 calc R
C12 C 0.1395(9) -0.1102(7) 0.6074(6) 0.071(3) Uani 1 1 d .
H12 H 0.1815 -0.0931 0.5755 0.085 Uiso 1 1 calc R
C13 C 0.3288(7) 0.3073(5) 0.4349(5) 0.057(2) Uani 1 1 d .
H13A H 0.3343 0.3668 0.4642 0.068 Uiso 1 1 calc R
C14 C 0.2901(8) 0.2860(5) 0.3513(5) 0.058(2) Uani 1 1 d .
H14 H 0.2699 0.3316 0.3235 0.070 Uiso 1 1 calc R
C15 C 0.2812(7) 0.1973(5) 0.3090(5) 0.052(2) Uani 1 1 d .
H15 H 0.2517 0.1833 0.2528 0.062 Uiso 1 1 calc R
C16 C 0.3509(6) 0.1501(5) 0.4270(4) 0.0419(18) Uani 1 1 d .
H16 H 0.3723 0.1036 0.4531 0.050 Uiso 1 1 calc R
C17 C 0.3595(6) 0.2374(5) 0.4743(4) 0.0412(18) Uani 1 1 d .
C18 C 0.3926(6) 0.2512(5) 0.5608(4) 0.0417(18) Uani 1 1 d .
C19 C 0.4349(6) 0.3249(5) 0.6826(4) 0.0423(18) Uani 1 1 d .
C20 C 0.4527(6) 0.4045(5) 0.7491(4) 0.0389(17) Uani 1 1 d .
C21 C 0.4910(9) 0.3981(6) 0.8281(5) 0.076(3) Uani 1 1 d .
H21 H 0.5095 0.3434 0.8410 0.091 Uiso 1 1 calc R
C22 C 0.5021(11) 0.4747(7) 0.8888(5) 0.099(4) Uani 1 1 d .
H22 H 0.5285 0.4722 0.9430 0.119 Uiso 1 1 calc R
C23 C 0.4728(9) 0.5551(6) 0.8672(5) 0.070(3) Uani 1 1 d .
H23 H 0.4782 0.6057 0.9076 0.084 Uiso 1 1 calc R
C24 C 0.4285(6) 0.4876(5) 0.7324(4) 0.0395(18) Uani 1 1 d .
H24 H 0.4051 0.4927 0.6787 0.047 Uiso 1 1 calc R
C25 C 0.1369(8) 0.6371(6) 0.6297(5) 0.059(2) Uani 1 1 d .
H25 H 0.1717 0.6550 0.5939 0.070 Uiso 1 1 calc R
C26 C 0.1512(9) 0.6161(6) 0.7551(6) 0.067(3) Uani 1 1 d .
H26 H 0.1945 0.6197 0.8084 0.081 Uiso 1 1 calc R
C27 C 0.0364(10) 0.5866(7) 0.7329(6) 0.081(3) Uani 1 1 d .
H27 H 0.0041 0.5686 0.7699 0.097 Uiso 1 1 calc R
C28 C -0.0300(9) 0.5840(6) 0.6550(6) 0.071(3) Uani 1 1 d .
H28 H -0.1076 0.5654 0.6385 0.085 Uiso 1 1 calc R
C29 C 0.0238(8) 0.6105(5) 0.6020(5) 0.057(2) Uani 1 1 d .
C30 C -0.0443(8) 0.6096(6) 0.5189(6) 0.056(2) Uani 1 1 d .
C31 C -0.0831(8) 0.6245(6) 0.3983(6) 0.059(2) Uani 1 1 d .
C32 C -0.0640(8) 0.6452(6) 0.3247(6) 0.057(2) Uani 1 1 d .
C33 C -0.1554(9) 0.6358(8) 0.2570(7) 0.085(3) Uani 1 1 d .
H33 H -0.2265 0.6179 0.2601 0.102 Uiso 1 1 calc R
C34 C -0.0444(10) 0.6749(8) 0.1832(7) 0.084(3) Uani 1 1 d .
H34 H -0.0367 0.6827 0.1342 0.101 Uiso 1 1 calc R
C35 C 0.0500(9) 0.6883(8) 0.2492(7) 0.080(3) Uani 1 1 d .
H35 H 0.1201 0.7085 0.2453 0.096 Uiso 1 1 calc R
C36 C 0.0413(9) 0.6717(7) 0.3227(6) 0.071(3) Uani 1 1 d .
H36 H 0.1044 0.6785 0.3678 0.085 Uiso 1 1 calc R
C37 C 0.3239(6) -0.0047(5) 0.0349(4) 0.0401(18) Uani 1 1 d .
C38 C 0.3384(6) 0.0779(5) 0.0082(4) 0.0435(19) Uani 1 1 d .
H38 H 0.3268 0.1319 0.0357 0.052 Uiso 1 1 calc R
C39 C 0.3700(6) 0.0800(5) -0.0592(4) 0.0426(18) Uani 1 1 d .
C40 C 0.3844(6) -0.0008(5) -0.1027(4) 0.0437(19) Uani 1 1 d .
H40 H 0.4045 0.0011 -0.1485 0.052 Uiso 1 1 calc R
C41 C 0.3685(6) -0.0844(5) -0.0773(4) 0.0436(18) Uani 1 1 d .
C42 C 0.3384(6) -0.0857(5) -0.0080(4) 0.0435(18) Uani 1 1 d .
H42 H 0.3280 -0.1412 0.0094 0.052 Uiso 1 1 calc R
C43 C 0.3020(7) -0.0055(5) 0.1124(4) 0.0444(19) Uani 1 1 d .
C44 C 0.3846(7) -0.1698(5) -0.1252(4) 0.048(2) Uani 1 1 d .
C45 C 0.3600(6) 0.6855(5) 0.5043(4) 0.0376(17) Uani 1 1 d .
C46 C 0.3553(6) 0.7668(5) 0.4738(4) 0.0373(17) Uani 1 1 d .
H46 H 0.3644 0.8242 0.5080 0.045 Uiso 1 1 calc R
C47 C 0.3368(6) 0.7602(5) 0.3924(4) 0.0366(17) Uani 1 1 d .
C48 C 0.3189(6) 0.6735(5) 0.3408(4) 0.0404(18) Uani 1 1 d .
H48 H 0.3085 0.6697 0.2862 0.049 Uiso 1 1 calc R
C49 C 0.3167(7) 0.5927(5) 0.3706(4) 0.046(2) Uani 1 1 d .
C50 C 0.3388(7) 0.5995(5) 0.4526(5) 0.048(2) Uani 1 1 d .
H50 H 0.3393 0.5457 0.4731 0.058 Uiso 1 1 calc R
C51 C 0.3842(7) 0.6917(6) 0.5938(4) 0.0463(19) Uani 1 1 d .
C52 C 0.3329(6) 0.8449(5) 0.3571(4) 0.0421(18) Uani 1 1 d .
O21 O 0.3378(15) 0.6699(9) 0.0091(8) 0.226(7) Uani 1 1 d .
O22 O 0.2291(15) 0.6931(9) 0.1255(9) 0.256(8) Uani 1 1 d .
O23 O 0.0344(17) 0.2125(15) 0.1542(12) 0.150(8) Uani 0.50 1 d P
O24 O 0.918(2) 0.887(2) 0.9571(13) 0.205(12) Uani 0.50 1 d P

loop_
_atom_site_aniso_label
_atom_site_aniso_U_11
_atom_site_aniso_U_22
_atom_site_aniso_U_33
_atom_site_aniso_U_23
_atom_site_aniso_U_13
_atom_site_aniso_U_12
Cd1 0.0571(4) 0.0352(3) 0.0302(3) 0.0082(2) 0.0187(3) 0.0115(3)
Cd2 0.0731(5) 0.0356(3) 0.0301(3) 0.0055(2) 0.0173(3) 0.0130(3)
O1 0.044(4) 0.059(3) 0.062(4) 0.015(3) 0.018(3) 0.007(3)
O2 0.059(4) 0.034(3) 0.032(3) -0.001(2) 0.014(3) 0.010(2)
O3 0.048(4) 0.058(4) 0.062(4) 0.012(3) 0.018(3) 0.010(3)
O4 0.119(5) 0.053(3) 0.046(3) 0.023(3) 0.044(3) 0.029(4)
O5 0.087(5) 0.047(3) 0.044(3) 0.005(3) 0.036(3) 0.013(3)
O6 0.091(5) 0.051(3) 0.054(3) 0.025(3) 0.041(3) 0.030(3)
O7 0.086(5) 0.065(4) 0.039(3) -0.001(3) 0.023(3) 0.029(3)
O8 0.107(5) 0.045(3) 0.051(4) 0.000(3) 0.029(3) 0.023(3)
O9 0.116(5) 0.050(3) 0.041(3) 0.022(3) 0.026(3) 0.027(3)
O10 0.098(5) 0.047(3) 0.036(3) 0.006(3) 0.023(3) 0.011(3)
O11 0.075(4) 0.037(3) 0.047(3) 0.014(2) 0.020(3) 0.015(3)
O12 0.080(4) 0.044(3) 0.040(3) 0.020(2) 0.024(3) 0.017(3)
O13 0.152(7) 0.035(3) 0.045(3) 0.004(3) 0.032(4) 0.020(4)
O14 0.066(4) 0.060(4) 0.096(5) 0.023(4) 0.029(4) 0.015(3)
O15 0.082(5) 0.048(3) 0.075(4) 0.008(3) 0.026(4) 0.009(3)
O16 0.112(6) 0.046(3) 0.064(4) 0.013(3) 0.036(4) 0.011(3)
O17 0.142(7) 0.087(5) 0.084(5) 0.045(4) 0.076(5) 0.063(5)
O18 0.145(8) 0.103(6) 0.084(6) 0.004(5) 0.007(5) 0.055(5)
O19 0.169(10) 0.118(7) 0.147(9) 0.030(7) 0.035(7) 0.037(7)
O20 0.191(10) 0.144(8) 0.068(5) 0.006(5) 0.038(6) 0.039(7)
N1 0.050(5) 0.051(4) 0.047(4) 0.010(3) 0.011(4) 0.006(3)
N2 0.045(6) 0.127(8) 0.082(6) 0.042(6) 0.018(5) 0.011(5)
N3 0.044(6) 0.135(8) 0.088(7) 0.052(6) 0.023(5) 0.006(5)
N4 0.079(7) 0.092(6) 0.059(5) 0.020(5) 0.021(5) 0.014(5)
N5 0.057(5) 0.035(3) 0.039(4) 0.007(3) 0.018(3) 0.010(3)
N6 0.050(4) 0.034(3) 0.036(3) -0.002(3) 0.012(3) 0.005(3)
N7 0.062(5) 0.036(3) 0.039(4) 0.008(3) 0.023(3) 0.012(3)
N8 0.060(5) 0.038(3) 0.029(3) 0.006(3) 0.016(3) 0.011(3)
N9 0.066(5) 0.053(4) 0.055(5) 0.013(4) 0.017(4) 0.009(4)
N10 0.063(6) 0.087(6) 0.069(6) 0.021(5) 0.025(5) 0.011(5)
N11 0.061(6) 0.095(6) 0.069(6) 0.022(5) 0.019(5) 0.015(5)
N12 0.060(6) 0.109(7) 0.067(6) 0.034(5) 0.005(5) 0.005(5)
C1 0.050(6) 0.057(5) 0.045(5) 0.013(4) 0.011(4) 0.017(4)
C2 0.082(8) 0.084(7) 0.058(6) 0.025(5) 0.023(6) 0.027(6)
C3 0.052(7) 0.116(9) 0.064(7) 0.027(6) 0.004(6) 0.016(6)
C4 0.049(7) 0.097(8) 0.073(7) 0.025(6) 0.013(6) 0.005(6)
C5 0.043(6) 0.053(5) 0.055(5) 0.009(4) 0.006(5) 0.008(4)
C6 0.041(6) 0.057(5) 0.068(6) 0.016(4) 0.017(5) 0.013(4)
C7 0.059(7) 0.054(5) 0.069(6) 0.014(5) 0.031(5) 0.009(5)
C8 0.051(6) 0.053(5) 0.056(5) 0.009(4) 0.015(5) 0.013(4)
C9 0.053(6) 0.064(6) 0.071(7) 0.014(5) 0.024(5) -0.006(5)
C10 0.085(9) 0.090(8) 0.058(6) 0.011(6) 0.011(6) 0.029(7)
C11 0.063(7) 0.101(8) 0.065(7) 0.001(6) 0.007(6) 0.024(6)
C12 0.064(8) 0.076(7) 0.077(7) 0.020(5) 0.026(6) 0.021(6)
C13 0.087(7) 0.030(4) 0.060(5) 0.005(4) 0.036(5) 0.013(4)
C14 0.097(7) 0.047(5) 0.042(5) 0.019(4) 0.032(5) 0.025(5)
C15 0.072(6) 0.052(5) 0.037(4) 0.015(4) 0.022(4) 0.019(4)
C16 0.051(5) 0.039(4) 0.036(4) 0.009(3) 0.014(4) 0.010(4)
C17 0.047(5) 0.036(4) 0.038(4) -0.001(3) 0.017(4) 0.009(4)
C18 0.041(5) 0.040(4) 0.039(4) -0.002(3) 0.013(4) 0.009(4)
C19 0.050(5) 0.039(4) 0.034(4) 0.001(3) 0.014(4) 0.009(4)
C20 0.048(5) 0.032(4) 0.033(4) 0.003(3) 0.011(4) 0.007(3)
C21 0.138(10) 0.050(5) 0.040(5) 0.008(4) 0.021(5) 0.044(6)
C22 0.205(13) 0.075(7) 0.034(5) 0.024(5) 0.038(7) 0.068(8)
C23 0.124(9) 0.052(5) 0.036(5) 0.009(4) 0.024(5) 0.031(5)
C24 0.048(5) 0.036(4) 0.031(4) 0.004(3) 0.011(4) 0.010(4)
C25 0.057(7) 0.058(5) 0.062(6) 0.011(4) 0.021(5) 0.017(5)
C26 0.082(8) 0.062(6) 0.052(6) 0.014(5) 0.020(6) 0.010(5)
C27 0.095(9) 0.078(7) 0.070(7) 0.015(6) 0.038(7) 0.004(6)
C28 0.063(7) 0.068(6) 0.076(7) 0.018(5) 0.024(6) 0.000(5)
C29 0.062(7) 0.042(5) 0.062(6) 0.007(4) 0.022(5) 0.008(4)
C30 0.040(6) 0.053(5) 0.065(6) 0.003(4) 0.013(5) 0.010(4)
C31 0.041(6) 0.062(6) 0.065(6) 0.010(5) 0.008(5) 0.010(5)
C32 0.038(6) 0.051(5) 0.069(6) 0.006(4) 0.004(5) 0.006(4)
C33 0.053(7) 0.124(9) 0.072(7) 0.024(7) 0.018(6) 0.012(6)
C34 0.068(8) 0.096(8) 0.074(7) 0.010(6) 0.014(7) 0.011(7)
C35 0.050(7) 0.106(8) 0.076(7) 0.026(6) 0.015(6) 0.003(6)
C36 0.055(7) 0.081(7) 0.063(6) 0.010(5) 0.007(5) 0.015(5)
C37 0.047(5) 0.044(4) 0.029(4) 0.006(3) 0.013(4) 0.012(4)
C38 0.055(5) 0.049(4) 0.030(4) 0.007(3) 0.013(4) 0.026(4)
C39 0.051(5) 0.043(4) 0.032(4) 0.007(3) 0.009(4) 0.015(4)
C40 0.051(5) 0.050(4) 0.028(4) 0.002(3) 0.013(4) 0.013(4)
C41 0.049(5) 0.043(4) 0.033(4) 0.003(3) 0.009(4) 0.009(4)
C42 0.054(5) 0.047(4) 0.029(4) 0.010(3) 0.012(4) 0.012(4)
C43 0.053(5) 0.047(4) 0.032(4) 0.001(3) 0.016(4) 0.013(4)
C44 0.062(6) 0.046(5) 0.030(4) -0.005(3) 0.012(4) 0.020(4)
C45 0.041(5) 0.041(4) 0.033(4) 0.014(3) 0.014(4) 0.007(3)
C46 0.043(5) 0.034(4) 0.036(4) 0.007(3) 0.016(4) 0.009(3)
C47 0.041(5) 0.032(4) 0.038(4) 0.010(3) 0.016(4) 0.006(3)
C48 0.047(5) 0.043(4) 0.033(4) 0.011(3) 0.017(4) 0.009(4)
C49 0.079(6) 0.032(4) 0.038(4) 0.012(3) 0.031(4) 0.014(4)
C50 0.066(6) 0.031(4) 0.052(5) 0.017(3) 0.023(4) 0.013(4)
C51 0.051(6) 0.053(5) 0.031(4) 0.011(4) 0.012(4) 0.007(4)
C52 0.040(5) 0.050(5) 0.035(4) 0.011(4) 0.011(4) 0.007(4)
O21 0.44(2) 0.171(11) 0.173(11) 0.115(9) 0.178(13) 0.152(13)
O22 0.35(2) 0.183(12) 0.211(14) -0.037(10) 0.182(14) -0.087(12)
O23 0.158(18) 0.19(2) 0.135(17) 0.093(15) 0.070(14) 0.046(15)
O24 0.18(2) 0.37(4) 0.111(17) 0.08(2) 0.051(15) 0.15(2)

loop_
_atom_type_symbol
_atom_type_description
_atom_type_scat_dispersion_real
_atom_type_scat_dispersion_imag
_atom_type_scat_source
C C 0.0033 0.0016 'International Tables Vol C Tables 4.2.6.8 and 6.1.1.4'
H H 0.0000 0.0000 'International Tables Vol C Tables 4.2.6.8 and 6.1.1.4'
N N 0.0061 0.0033 'International Tables Vol C Tables 4.2.6.8 and 6.1.1.4'
O O 0.0106 0.0060 'International Tables Vol C Tables 4.2.6.8 and 6.1.1.4'
Cd Cd -0.8075 1.2024 'International Tables Vol C Tables 4.2.6.8 and 6.1.1.4'

loop_
_geom_angle_atom_site_label_1
_geom_angle_atom_site_label_2
_geom_angle_atom_site_label_3
_geom_angle
_geom_angle_site_symmetry_1
_geom_angle_site_symmetry_3
O12 Cd1 O14 93.8(2) 1_545 .
O12 Cd1 O4 81.17(18) 1_545 .
O14 Cd1 O4 87.0(2) . .
O12 Cd1 N5 140.77(19) 1_545 .
O14 Cd1 N5 87.8(2) . .
O4 Cd1 N5 138.00(19) . .
O12 Cd1 N1 90.3(2) 1_545 .
O14 Cd1 N1 173.3(2) . .
O4 Cd1 N1 98.9(2) . .
N5 Cd1 N1 85.7(2) . .
O12 Cd1 O5 133.51(17) 1_545 .
O14 Cd1 O5 86.8(2) . .
O4 Cd1 O5 52.41(17) . .
N5 Cd1 O5 85.71(18) . .
N1 Cd1 O5 94.3(2) . .
O12 Cd1 O11 53.21(16) 1_545 1_545
O14 Cd1 O11 90.5(2) . 1_545
O4 Cd1 O11 134.05(17) . 1_545
N5 Cd1 O11 87.61(18) . 1_545
N1 Cd1 O11 87.7(2) . 1_545
O5 Cd1 O11 172.87(16) . 1_545
O7 Cd2 N8 135.9(2) 1_566 .
O7 Cd2 O15 83.9(2) 1_566 .
N8 Cd2 O15 80.6(2) . .
O7 Cd2 O9 137.05(19) 1_566 .
N8 Cd2 O9 86.52(18) . .
O15 Cd2 O9 100.1(2) . .
O7 Cd2 O10 82.35(19) 1_566 .
N8 Cd2 O10 140.27(19) . .
O15 Cd2 O10 96.7(2) . .
O9 Cd2 O10 54.70(18) . .
O7 Cd2 N9 96.4(2) 1_566 .
N8 Cd2 N9 93.4(2) . .
O15 Cd2 N9 171.3(2) . .
O9 Cd2 N9 85.6(2) . .
O10 Cd2 N9 92.0(2) . .
O7 Cd2 C51 109.9(2) 1_566 .
N8 Cd2 C51 113.5(2) . .
O15 Cd2 C51 100.7(2) . .
O9 Cd2 C51 27.1(2) . .
O10 Cd2 C51 27.6(2) . .
N9 Cd2 C51 87.4(2) . .
C6 O1 C7 103.0(7) . .
C19 O2 C18 102.7(5) . .
C30 O3 C31 101.7(7) . .
C43 O4 Cd1 98.9(4) . .
C43 O5 Cd1 86.8(4) . .
C39 O6 H6 109.5 . .
C44 O7 Cd2 105.3(5) . 1_544
C51 O9 Cd2 91.9(4) . .
C51 O10 Cd2 91.3(4) . .
C52 O11 Cd1 86.0(4) . 1_565
C52 O12 Cd1 99.6(4) . 1_565
C49 O13 H13 109.5 . .
Cd1 O14 H14A 100.0 . .
Cd1 O14 H14B 141.5 . .
H14A O14 H14B 117.2 . .
Cd2 O15 H15A 119.7 . .
Cd2 O15 H15B 122.4 . .
H15A O15 H15B 117.4 . .
H16A O16 H16B 117.1 . .
C1 N1 C2 116.1(8) . .
C1 N1 Cd1 120.0(6) . .
C2 N1 Cd1 123.9(6) . .
C6 N2 N3 106.9(8) . .
C7 N3 N2 106.4(7) . .
C10 N4 C9 116.4(9) . .
C16 N5 C15 118.0(6) . .
C16 N5 Cd1 121.9(5) . .
C15 N5 Cd1 120.1(5) . .
C18 N6 N7 106.1(5) . .
C19 N7 N6 106.2(6) . .
C23 N8 C24 119.0(6) . .
C23 N8 Cd2 123.6(5) . .
C24 N8 Cd2 117.2(4) . .
C26 N9 C25 116.3(8) . .
C26 N9 Cd2 121.3(7) . .
C25 N9 Cd2 122.2(6) . .
C30 N10 N11 106.8(8) . .
C31 N11 N10 105.5(8) . .
C34 N12 C33 117.5(9) . .
N1 C1 C5 125.1(8) . .
N1 C1 H1 117.5 . .
C5 C1 H1 117.5 . .
N1 C2 C3 123.9(9) . .
N1 C2 H2 118.1 . .
C3 C2 H2 118.1 . .
C4 C3 C2 118.2(9) . .
C4 C3 H3 120.9 . .
C2 C3 H3 120.9 . .
C3 C4 C5 119.8(10) . .
C3 C4 H4 120.1 . .
C5 C4 H4 120.1 . .
C1 C5 C4 116.8(8) . .
C1 C5 C6 121.9(8) . .
C4 C5 C6 121.2(9) . .
N2 C6 O1 112.9(8) . .
N2 C6 C5 128.9(9) . .
O1 C6 C5 118.2(8) . .
N3 C7 O1 110.8(8) . .
N3 C7 C8 129.7(9) . .
O1 C7 C8 119.4(8) . .
C12 C8 C9 117.5(9) . .
C12 C8 C7 122.7(9) . .
C9 C8 C7 119.8(8) . .
N4 C9 C8 123.7(9) . .
N4 C9 H9 118.1 . .
C8 C9 H9 118.1 . .
N4 C10 C11 125.1(10) . .
N4 C10 H10 117.4 . .
C11 C10 H10 117.4 . .
C12 C11 C10 117.7(10) . .
C12 C11 H11 121.1 . .
C10 C11 H11 121.1 . .
C11 C12 C8 119.5(10) . .
C11 C12 H12 120.3 . .
C8 C12 H12 120.3 . .
C14 C13 C17 118.3(7) . .
C14 C13 H13A 120.9 . .
C17 C13 H13A 120.9 . .
C15 C14 C13 120.1(7) . .
C15 C14 H14 120.0 . .
C13 C14 H14 120.0 . .
N5 C15 C14 122.2(7) . .
N5 C15 H15 118.9 . .
C14 C15 H15 118.9 . .
N5 C16 C17 123.3(7) . .
N5 C16 H16 118.4 . .
C17 C16 H16 118.4 . .
C13 C17 C16 118.1(7) . .
C13 C17 C18 122.0(6) . .
C16 C17 C18 119.8(7) . .
N6 C18 O2 112.0(6) . .
N6 C18 C17 129.3(6) . .
O2 C18 C17 118.7(6) . .
N7 C19 O2 113.1(6) . .
N7 C19 C20 128.5(7) . .
O2 C19 C20 118.4(6) . .
C21 C20 C24 118.8(6) . .
C21 C20 C19 121.3(7) . .
C24 C20 C19 119.9(6) . .
C20 C21 C22 118.9(8) . .
C20 C21 H21 120.6 . .
C22 C21 H21 120.6 . .
C21 C22 C23 119.0(8) . .
C21 C22 H22 120.5 . .
C23 C22 H22 120.5 . .
N8 C23 C22 121.7(8) . .
N8 C23 H23 119.1 . .
C22 C23 H23 119.1 . .
N8 C24 C20 122.5(6) . .
N8 C24 H24 118.7 . .
C20 C24 H24 118.7 . .
N9 C25 C29 124.8(9) . .
N9 C25 H25 117.6 . .
C29 C25 H25 117.6 . .
N9 C26 C27 123.7(9) . .
N9 C26 H26 118.2 . .
C27 C26 H26 118.2 . .
C26 C27 C28 119.3(9) . .
C26 C27 H27 120.4 . .
C28 C27 H27 120.4 . .
C27 C28 C29 117.5(10) . .
C27 C28 H28 121.2 . .
C29 C28 H28 121.2 . .
C25 C29 C28 118.5(9) . .
C25 C29 C30 122.5(8) . .
C28 C29 C30 119.0(9) . .
N10 C30 O3 112.9(8) . .
N10 C30 C29 127.4(9) . .
O3 C30 C29 119.7(8) . .
N11 C31 O3 113.0(8) . .
N11 C31 C32 127.4(9) . .
O3 C31 C32 119.5(8) . .
C36 C32 C33 120.2(10) . .
C36 C32 C31 121.3(8) . .
C33 C32 C31 118.5(9) . .
N12 C33 C32 123.0(10) . .
N12 C33 H33 118.5 . .
C32 C33 H33 118.5 . .
N12 C34 C35 122.3(11) . .
N12 C34 H34 118.9 . .
C35 C34 H34 118.9 . .
C34 C35 C36 120.3(10) . .
C34 C35 H35 119.8 . .
C36 C35 H35 119.8 . .
C32 C36 C35 116.6(9) . .
C32 C36 H36 121.7 . .
C35 C36 H36 121.7 . .
C38 C37 C42 119.5(6) . .
C38 C37 C43 120.6(6) . .
C42 C37 C43 119.7(6) . .
C39 C38 C37 120.1(6) . .
C39 C38 H38 120.0 . .
C37 C38 H38 120.0 . .
O6 C39 C38 118.3(6) . .
O6 C39 C40 120.9(6) . .
C38 C39 C40 120.8(7) . .
C41 C40 C39 119.7(7) . .
C41 C40 H40 120.2 . .
C39 C40 H40 120.2 . .
C40 C41 C42 119.2(7) . .
C40 C41 C44 118.5(7) . .
C42 C41 C44 122.3(7) . .
C37 C42 C41 120.7(7) . .
C37 C42 H42 119.7 . .
C41 C42 H42 119.7 . .
O5 C43 O4 120.7(7) . .
O5 C43 C37 120.1(7) . .
O4 C43 C37 119.2(6) . .
O8 C44 O7 122.6(7) . .
O8 C44 C41 121.1(7) . .
O7 C44 C41 116.3(7) . .
C50 C45 C46 120.4(6) . .
C50 C45 C51 119.7(6) . .
C46 C45 C51 119.9(6) . .
C47 C46 C45 119.0(6) . .
C47 C46 H46 120.5 . .
C45 C46 H46 120.5 . .
C46 C47 C48 120.4(6) . .
C46 C47 C52 121.1(6) . .
C48 C47 C52 118.5(6) . .
C49 C48 C47 120.2(6) . .
C49 C48 H48 119.9 . .
C47 C48 H48 119.9 . .
O13 C49 C50 118.0(6) . .
O13 C49 C48 122.4(6) . .
C50 C49 C48 119.6(6) . .
C45 C50 C49 120.3(6) . .
C45 C50 H50 119.8 . .
C49 C50 H50 119.8 . .
O9 C51 O10 121.9(7) . .
O9 C51 C45 118.5(7) . .
O10 C51 C45 119.5(7) . .
O9 C51 Cd2 61.0(4) . .
O10 C51 Cd2 61.1(4) . .
C45 C51 Cd2 174.2(6) . .
O11 C52 O12 121.1(7) . .
O11 C52 C47 120.4(6) . .
O12 C52 C47 118.4(6) . .

loop_
_geom_bond_atom_site_label_1
_geom_bond_atom_site_label_2
_geom_bond_distance
_geom_bond_site_symmetry_2
Cd1 O12 2.289(5) 1_545
Cd1 O14 2.294(6) .
Cd1 O4 2.320(5) .
Cd1 N5 2.345(6) .
Cd1 N1 2.378(7) .
Cd1 O5 2.580(5) .
Cd1 O11 2.581(5) 1_545
Cd2 O7 2.211(5) 1_566
Cd2 N8 2.306(6) .
Cd2 O15 2.338(6) .
Cd2 O9 2.381(5) .
Cd2 O10 2.382(5) .
Cd2 N9 2.427(8) .
Cd2 C51 2.720(7) .
O1 C6 1.369(10) .
O1 C7 1.392(10) .
O2 C19 1.358(8) .
O2 C18 1.360(8) .
O3 C30 1.350(10) .
O3 C31 1.368(10) .
O4 C43 1.254(9) .
O5 C43 1.249(8) .
O6 C39 1.374(8) .
O6 H6 0.8200 .
O7 C44 1.260(9) .
O7 Cd2 2.211(5) 1_544
O8 C44 1.246(9) .
O9 C51 1.241(9) .
O10 C51 1.262(9) .
O11 C52 1.259(8) .
O11 Cd1 2.581(5) 1_565
O12 C52 1.263(8) .
O12 Cd1 2.289(5) 1_565
O13 C49 1.359(8) .
O13 H13 0.8200 .
O14 H14A 0.8515 .
O14 H14B 0.8803 .
O15 H15A 0.8501 .
O15 H15B 0.8501 .
O16 H16A 0.8500 .
O16 H16B 0.8511 .
N1 C1 1.316(10) .
N1 C2 1.349(11) .
N2 C6 1.279(10) .
N2 N3 1.418(11) .
N3 C7 1.314(11) .
N4 C10 1.314(12) .
N4 C9 1.323(11) .
N5 C16 1.332(9) .
N5 C15 1.344(9) .
N6 C18 1.300(9) .
N6 N7 1.405(8) .
N7 C19 1.277(8) .
N8 C23 1.322(9) .
N8 C24 1.345(8) .
N9 C26 1.315(11) .
N9 C25 1.346(10) .
N10 C30 1.288(10) .
N10 N11 1.392(10) .
N11 C31 1.291(11) .
N12 C34 1.330(12) .
N12 C33 1.340(12) .
C1 C5 1.388(11) .
C1 H1 0.9300 .
C2 C3 1.387(13) .
C2 H2 0.9300 .
C3 C4 1.355(13) .
C3 H3 0.9300 .
C4 C5 1.401(12) .
C4 H4 0.9300 .
C5 C6 1.424(12) .
C7 C8 1.442(12) .
C8 C12 1.376(12) .
C8 C9 1.407(12) .
C9 H9 0.9300 .
C10 C11 1.383(14) .
C10 H10 0.9300 .
C11 C12 1.370(13) .
C11 H11 0.9300 .
C12 H12 0.9300 .
C13 C14 1.380(11) .
C13 C17 1.393(10) .
C13 H13A 0.9300 .
C14 C15 1.376(10) .
C14 H14 0.9300 .
C15 H15 0.9300 .
C16 C17 1.395(9) .
C16 H16 0.9300 .
C17 C18 1.436(10) .
C19 C20 1.463(9) .
C20 C21 1.367(10) .
C20 C24 1.382(9) .
C21 C22 1.392(12) .
C21 H21 0.9300 .
C22 C23 1.392(12) .
C22 H22 0.9300 .
C23 H23 0.9300 .
C24 H24 0.9300 .
C25 C29 1.353(11) .
C25 H25 0.9300 .
C26 C27 1.381(13) .
C26 H26 0.9300 .
C27 C28 1.382(13) .
C27 H27 0.9300 .
C28 C29 1.395(12) .
C28 H28 0.9300 .
C29 C30 1.471(12) .
C31 C32 1.472(13) .
C32 C36 1.361(12) .
C32 C33 1.375(13) .
C33 H33 0.9300 .
C34 C35 1.370(13) .
C34 H34 0.9300 .
C35 C36 1.403(13) .
C35 H35 0.9300 .
C36 H36 0.9300 .
C37 C38 1.390(10) .
C37 C42 1.391(9) .
C37 C43 1.491(9) .
C38 C39 1.382(10) .
C38 H38 0.9300 .
C39 C40 1.395(9) .
C40 C41 1.391(10) .
C40 H40 0.9300 .
C41 C42 1.403(10) .
C41 C44 1.494(9) .
C42 H42 0.9300 .
C45 C50 1.379(10) .
C45 C46 1.407(9) .
C45 C51 1.512(9) .
C46 C47 1.378(9) .
C46 H46 0.9300 .
C47 C48 1.395(9) .
C47 C52 1.498(9) .
C48 C49 1.389(9) .
C48 H48 0.9300 .
C49 C50 1.384(10) .
C50 H50 0.9300 .

loop_
_geom_torsion_atom_site_label_1
_geom_torsion_atom_site_label_2
_geom_torsion_atom_site_label_3
_geom_torsion_atom_site_label_4
_geom_torsion
_geom_torsion_site_symmetry_1
O12 Cd1 O4 C43 -176.3(5) 1_545
O14 Cd1 O4 C43 -81.9(5) .
N5 Cd1 O4 C43 1.4(7) .
N1 Cd1 O4 C43 94.8(5) .
O5 Cd1 O4 C43 6.3(5) .
O11 Cd1 O4 C43 -169.7(4) 1_545
O12 Cd1 O5 C43 -9.8(6) 1_545
O14 Cd1 O5 C43 82.4(5) .
O4 Cd1 O5 C43 -6.3(5) .
N5 Cd1 O5 C43 170.4(5) .
N1 Cd1 O5 C43 -104.3(5) .
O7 Cd2 O9 C51 -1.6(7) 1_566
N8 Cd2 O9 C51 -173.4(5) .
O15 Cd2 O9 C51 -93.6(5) .
O10 Cd2 O9 C51 -2.6(5) .
N9 Cd2 O9 C51 92.9(5) .
O7 Cd2 O10 C51 -176.8(5) 1_566
N8 Cd2 O10 C51 17.1(7) .
O15 Cd2 O10 C51 100.3(5) .
O9 Cd2 O10 C51 2.6(5) .
N9 Cd2 O10 C51 -80.6(5) .
O12 Cd1 N1 C1 67.6(6) 1_545
O4 Cd1 N1 C1 148.8(6) .
N5 Cd1 N1 C1 -73.3(6) .
O5 Cd1 N1 C1 -158.7(6) .
O11 Cd1 N1 C1 14.5(6) 1_545
O12 Cd1 N1 C2 -109.5(7) 1_545
O4 Cd1 N1 C2 -28.4(7) .
N5 Cd1 N1 C2 109.6(7) .
O5 Cd1 N1 C2 24.2(7) .
O11 Cd1 N1 C2 -162.6(7) 1_545
C6 N2 N3 C7 0.6(11) .
O12 Cd1 N5 C16 16.5(7) 1_545
O14 Cd1 N5 C16 -76.8(6) .
O4 Cd1 N5 C16 -159.8(5) .
N1 Cd1 N5 C16 101.7(6) .
O5 Cd1 N5 C16 -163.7(6) .
O11 Cd1 N5 C16 13.8(6) 1_545
O12 Cd1 N5 C15 -165.6(5) 1_545
O14 Cd1 N5 C15 101.1(6) .
O4 Cd1 N5 C15 18.1(7) .
N1 Cd1 N5 C15 -80.4(6) .
O5 Cd1 N5 C15 14.2(6) .
O11 Cd1 N5 C15 -168.3(6) 1_545
C18 N6 N7 C19 0.2(8) .
O7 Cd2 N8 C23 -3.0(8) 1_566
O15 Cd2 N8 C23 68.0(7) .
O9 Cd2 N8 C23 168.9(7) .
O10 Cd2 N8 C23 157.1(6) .
N9 Cd2 N8 C23 -105.7(7) .
C51 Cd2 N8 C23 165.6(7) .
O7 Cd2 N8 C24 -177.7(5) 1_566
O15 Cd2 N8 C24 -106.7(6) .
O9 Cd2 N8 C24 -5.8(5) .
O10 Cd2 N8 C24 -17.6(7) .
N9 Cd2 N8 C24 79.6(6) .
C51 Cd2 N8 C24 -9.1(6) .
O7 Cd2 N9 C26 -76.5(7) 1_566
N8 Cd2 N9 C26 60.4(7) .
O9 Cd2 N9 C26 146.6(7) .
O10 Cd2 N9 C26 -159.0(7) .
C51 Cd2 N9 C26 173.8(7) .
O7 Cd2 N9 C25 97.8(6) 1_566
N8 Cd2 N9 C25 -125.3(6) .
O9 Cd2 N9 C25 -39.1(6) .
O10 Cd2 N9 C25 15.3(6) .
C51 Cd2 N9 C25 -12.0(6) .
C30 N10 N11 C31 -2.5(10) .
C2 N1 C1 C5 -1.2(12) .
Cd1 N1 C1 C5 -178.5(6) .
C1 N1 C2 C3 0.2(13) .
Cd1 N1 C2 C3 177.4(7) .
N1 C2 C3 C4 2.4(16) .
C2 C3 C4 C5 -3.9(16) .
N1 C1 C5 C4 -0.4(12) .
N1 C1 C5 C6 178.7(8) .
C3 C4 C5 C1 3.0(14) .
C3 C4 C5 C6 -176.0(9) .
N3 N2 C6 O1 -0.1(11) .
N3 N2 C6 C5 179.2(9) .
C7 O1 C6 N2 -0.4(9) .
C7 O1 C6 C5 -179.8(7) .
C1 C5 C6 N2 -177.5(9) .
C4 C5 C6 N2 1.5(15) .
C1 C5 C6 O1 1.8(12) .
C4 C5 C6 O1 -179.3(8) .
N2 N3 C7 O1 -0.9(11) .
N2 N3 C7 C8 -178.7(9) .
C6 O1 C7 N3 0.8(9) .
C6 O1 C7 C8 178.9(7) .
N3 C7 C8 C12 178.0(9) .
O1 C7 C8 C12 0.3(12) .
N3 C7 C8 C9 -2.7(14) .
O1 C7 C8 C9 179.6(7) .
C10 N4 C9 C8 -1.0(14) .
C12 C8 C9 N4 -0.2(14) .
C7 C8 C9 N4 -179.5(9) .
C9 N4 C10 C11 1.5(16) .
N4 C10 C11 C12 -0.8(17) .
C10 C11 C12 C8 -0.5(15) .
C9 C8 C12 C11 0.9(13) .
C7 C8 C12 C11 -179.8(9) .
C17 C13 C14 C15 0.8(13) .
C16 N5 C15 C14 3.0(12) .
Cd1 N5 C15 C14 -175.0(6) .
C13 C14 C15 N5 -2.9(13) .
C15 N5 C16 C17 -1.1(11) .
Cd1 N5 C16 C17 176.8(6) .
C14 C13 C17 C16 1.0(12) .
C14 C13 C17 C18 -175.2(8) .
N5 C16 C17 C13 -0.9(12) .
N5 C16 C17 C18 175.4(7) .
N7 N6 C18 O2 -0.3(8) .
N7 N6 C18 C17 -179.0(7) .
C19 O2 C18 N6 0.3(8) .
C19 O2 C18 C17 179.1(7) .
C13 C17 C18 N6 171.5(8) .
C16 C17 C18 N6 -4.6(13) .
C13 C17 C18 O2 -7.1(11) .
C16 C17 C18 O2 176.7(7) .
N6 N7 C19 O2 -0.1(9) .
N6 N7 C19 C20 177.5(7) .
C18 O2 C19 N7 -0.1(8) .
C18 O2 C19 C20 -177.9(7) .
N7 C19 C20 C21 8.1(13) .
O2 C19 C20 C21 -174.5(8) .
N7 C19 C20 C24 -170.7(8) .
O2 C19 C20 C24 6.7(11) .
C24 C20 C21 C22 1.4(14) .
C19 C20 C21 C22 -177.4(9) .
C20 C21 C22 C23 0.5(17) .
C24 N8 C23 C22 0.9(14) .
Cd2 N8 C23 C22 -173.7(8) .
C21 C22 C23 N8 -1.8(18) .
C23 N8 C24 C20 1.2(12) .
Cd2 N8 C24 C20 176.1(6) .
C21 C20 C24 N8 -2.3(12) .
C19 C20 C24 N8 176.5(7) .
C26 N9 C25 C29 -1.8(12) .
Cd2 N9 C25 C29 -176.3(6) .
C25 N9 C26 C27 2.8(13) .
Cd2 N9 C26 C27 177.3(7) .
N9 C26 C27 C28 -2.4(15) .
C26 C27 C28 C29 1.0(14) .
N9 C25 C29 C28 0.5(13) .
N9 C25 C29 C30 179.7(8) .
C27 C28 C29 C25 -0.1(13) .
C27 C28 C29 C30 -179.4(8) .
N11 N10 C30 O3 2.8(10) .
N11 N10 C30 C29 -179.3(8) .
C31 O3 C30 N10 -1.9(9) .
C31 O3 C30 C29 180.0(7) .
C25 C29 C30 N10 -176.6(8) .
C28 C29 C30 N10 2.6(13) .
C25 C29 C30 O3 1.2(12) .
C28 C29 C30 O3 -179.5(8) .
N10 N11 C31 O3 1.4(10) .
N10 N11 C31 C32 -178.5(9) .
C30 O3 C31 N11 0.2(9) .
C30 O3 C31 C32 -179.9(7) .
N11 C31 C32 C36 -178.5(9) .
O3 C31 C32 C36 1.7(12) .
N11 C31 C32 C33 0.6(14) .
O3 C31 C32 C33 -179.2(8) .
C34 N12 C33 C32 1.3(17) .
C36 C32 C33 N12 0.3(16) .
C31 C32 C33 N12 -178.8(10) .
C33 N12 C34 C35 -3.4(16) .
N12 C34 C35 C36 3.8(17) .
C33 C32 C36 C35 0.0(14) .
C31 C32 C36 C35 179.1(9) .
C34 C35 C36 C32 -2.0(15) .
C42 C37 C38 C39 -1.8(11) .
C43 C37 C38 C39 173.3(7) .
C37 C38 C39 O6 -179.8(7) .
C37 C38 C39 C40 2.0(12) .
O6 C39 C40 C41 -179.2(7) .
C38 C39 C40 C41 -1.0(12) .
C39 C40 C41 C42 -0.1(12) .
C39 C40 C41 C44 -180.0(7) .
C38 C37 C42 C41 0.7(12) .
C43 C37 C42 C41 -174.5(7) .
C40 C41 C42 C37 0.3(12) .
C44 C41 C42 C37 -179.8(7) .
Cd1 O5 C43 O4 10.7(8) .
Cd1 O5 C43 C37 -167.5(7) .
Cd1 O4 C43 O5 -12.1(9) .
Cd1 O4 C43 C37 166.1(6) .
C38 C37 C43 O5 6.1(12) .
C42 C37 C43 O5 -178.8(7) .
C38 C37 C43 O4 -172.1(7) .
C42 C37 C43 O4 3.0(12) .
Cd2 O7 C44 O8 3.9(10) 1_544
Cd2 O7 C44 C41 -172.9(5) 1_544
C40 C41 C44 O8 -178.0(8) .
C42 C41 C44 O8 2.2(12) .
C40 C41 C44 O7 -1.1(11) .
C42 C41 C44 O7 179.0(8) .
C50 C45 C46 C47 -4.5(11) .
C51 C45 C46 C47 177.9(7) .
C45 C46 C47 C48 2.4(11) .
C45 C46 C47 C52 -178.9(7) .
C46 C47 C48 C49 1.7(11) .
C52 C47 C48 C49 -177.0(7) .
C47 C48 C49 O13 176.1(8) .
C47 C48 C49 C50 -3.7(12) .
C46 C45 C50 C49 2.5(12) .
C51 C45 C50 C49 -179.9(7) .
O13 C49 C50 C45 -178.2(8) .
C48 C49 C50 C45 1.6(12) .
Cd2 O9 C51 O10 4.8(9) .
Cd2 O9 C51 C45 -173.4(6) .
Cd2 O10 C51 O9 -4.7(9) .
Cd2 O10 C51 C45 173.3(6) .
C50 C45 C51 O9 4.2(11) .
C46 C45 C51 O9 -178.2(7) .
C50 C45 C51 O10 -173.9(8) .
C46 C45 C51 O10 3.7(11) .
O7 Cd2 C51 O9 178.8(5) 1_566
N8 Cd2 C51 O9 7.2(6) .
O15 Cd2 C51 O9 91.5(5) .
O10 Cd2 C51 O9 175.4(8) .
N9 Cd2 C51 O9 -85.4(5) .
O7 Cd2 C51 O10 3.4(5) 1_566
N8 Cd2 C51 O10 -168.2(5) .
O15 Cd2 C51 O10 -83.9(5) .
O9 Cd2 C51 O10 -175.4(8) .
N9 Cd2 C51 O10 99.2(5) .
Cd1 O11 C52 O12 2.4(7) 1_565
Cd1 O11 C52 C47 -176.6(6) 1_565
Cd1 O12 C52 O11 -2.7(8) 1_565
Cd1 O12 C52 C47 176.3(6) 1_565
C46 C47 C52 O11 -2.9(11) .
C48 C47 C52 O11 175.8(7) .
C46 C47 C52 O12 178.0(7) .
C48 C47 C52 O12 -3.3(11) .
